data_7204362
loop_
_publ_author_name
'Bell, Paul C.'
'Skranc, Wolfgang'
'Formosa, Xavier'
'O'Leary, Jane'
'Wallis, John D.'

_publ_section_title
;
 Interactions between alkynes and methoxy or dimethylamino groups in
 peri-naphthalene systems
;
_journal_issue 5
_journal_name_full 'Journal of the Chemical Society, Perkin Transactions 2'
_journal_page_first 878
_journal_paper_doi 10.1039/b201038k
_journal_year 2002
_chemical_formula_sum 'C15 H12 O3'
_chemical_formula_weight 240.25
_chemical_melting_point 350
_chemical_name_systematic
; 
3-(8-methoxynaphth-1-yl)propynoate
;
_space_group_IT_number 4
_symmetry_cell_setting monoclinic
_symmetry_space_group_name_Hall 'P 2yb'
_symmetry_space_group_name_H-M 'P 1 21 1'
_atom_sites_solution_hydrogens difmap
_atom_sites_solution_primary direct
_atom_sites_solution_secondary difmap
_audit_creation_method SHELXL
_cell_angle_alpha 90.00
_cell_angle_beta 109.847(3)
_cell_angle_gamma 90.00
_cell_formula_units_Z 2
_cell_length_a 7.5576(5)
_cell_length_b 7.5977(3)
_cell_length_c 10.9690(7)
_cell_measurement_reflns_used 2005
_cell_measurement_temperature 150(2)
_cell_measurement_theta_max 25.05
_cell_measurement_theta_min 1.97
_cell_volume 592.43(6)
_computing_cell_refinement
;
'DENZO (Otwinowski and Minor, 1997)'
'COLLECT (Hooft, 1998)'
;
_computing_data_collection
;
'DENZO (Otwinowski and Minor, 1997)'
'COLLECT (Hooft, 1998)'
;
_computing_data_reduction
;
'DENZO (Otwinowski and Minor, 1997)'
'COLLECT (Hooft, 1998)'
;
_computing_molecular_graphics 'ORTEP3 (Johnson and Burnett, 1996)'
_computing_publication_material 'SHELXL-93 (Sheldrick, 1993)'
_computing_structure_refinement 'SHELXL-93 (Sheldrick, 1993)'
_computing_structure_solution 'SHELXS-86 (Sheldrick, 1990)'
_diffrn_ambient_temperature 150(2)
_diffrn_detector_area_resol_mean 9.091
_diffrn_measurement_device 'Phi and Omega scans to fill Ewald sphere'
_diffrn_measurement_method 'Enraf Nonius KappaCCD area detector'
_diffrn_radiation_monochromator graphite
_diffrn_radiation_source 'Enraf Nonius FR591 rotating anode'
_diffrn_radiation_type MoKa
_diffrn_radiation_wavelength 0.71069
_diffrn_reflns_av_R_equivalents 0.0437
_diffrn_reflns_av_sigmaI/netI 0.0461
_diffrn_reflns_limit_h_max 8
_diffrn_reflns_limit_h_min -8
_diffrn_reflns_limit_k_max 9
_diffrn_reflns_limit_k_min -8
_diffrn_reflns_limit_l_max 13
_diffrn_reflns_limit_l_min -13
_diffrn_reflns_number 6681
_diffrn_reflns_theta_max 25.05
_diffrn_reflns_theta_min 1.97
_exptl_absorpt_coefficient_mu 0.094
_exptl_absorpt_correction_T_max 0.991
_exptl_absorpt_correction_T_min 0.944
_exptl_absorpt_correction_type multi-scan
_exptl_absorpt_process_details
; 
Using multiple and symmetry-related data measurements via the program 
SORTAV
See R. H. Blessing, Acta Cryst. (1995), A51, 33-38 
;
_exptl_crystal_colour colourless
_exptl_crystal_density_diffrn 1.347
_exptl_crystal_description plates
_exptl_crystal_F_000 252
_exptl_crystal_size_max 0.30
_exptl_crystal_size_mid 0.25
_exptl_crystal_size_min 0.10
_refine_diff_density_max 0.212
_refine_diff_density_min -0.259
_refine_diff_density_rms 0.066
_refine_ls_abs_structure_details 'Flack H D (1983), Acta Cryst. A39, 876-881'
_refine_ls_abs_structure_Flack -0.45(141)
_refine_ls_extinction_method none
_refine_ls_goodness_of_fit_all 1.155
_refine_ls_goodness_of_fit_obs 1.186
_refine_ls_hydrogen_treatment refall
_refine_ls_matrix_type full
_refine_ls_number_parameters 211
_refine_ls_number_reflns 2005
_refine_ls_number_restraints 1
_refine_ls_restrained_S_all 1.157
_refine_ls_restrained_S_obs 1.186
_refine_ls_R_factor_all 0.0531
_refine_ls_R_factor_obs 0.0463
_refine_ls_shift/esd_max -0.030
_refine_ls_shift/esd_mean 0.003
_refine_ls_structure_factor_coef Fsqd
_refine_ls_weighting_details 'w=1/[s^2^(Fo^2^)+( 0.0747P)^2^+0.0641P] where P=(Fo^2^+2Fc^2^)/3'
_refine_ls_weighting_scheme calc
_refine_ls_wR_factor_all 0.1271
_refine_ls_wR_factor_obs 0.1221
_reflns_number_observed 1822
_reflns_number_total 2046
_reflns_observed_criterion >2sigma(I)
_cod_data_source_file b201038k.txt
_cod_data_source_block ester-17
_cod_depositor_comments
;
The following automatic conversions were performed:
'_symmetry_cell_setting' value 'Monoclinic' changed to 'monoclinic'
according to '/home/adriana/struct/CIF-dictionaries/cif_core.dic'
dictionary named 'cif_core.dic' version 2.4.1 from 2010-06-29.

Automatic conversion script
Id: cif_fix_enum 1555 2011-01-17 13:19:09Z saulius 

The following automatic conversions were performed:

'_refine_ls_weighting_scheme' value 'calc w=1/[s^2^(Fo^2^)+(
0.0747P)^2^+0.0641P] where P=(Fo^2^+2Fc^2^)/3' was changed to 'calc'.
New tag '_refine_ls_weighting_details' was created. The value of the
new tag was set to 'w=1/[s^2^(Fo^2^)+( 0.0747P)^2^+0.0641P] where
P=(Fo^2^+2Fc^2^)/3'.

Automatic conversion script
Id: cif_fix_values 3143 2015-03-26 13:38:13Z robertas 
;
_cod_original_sg_symbol_H-M P21
_cod_database_code 7204362

loop_
_symmetry_equiv_pos_as_xyz
'x, y, z'
'-x, y+1/2, -z'

loop_
_atom_site_aniso_label
_atom_site_aniso_U_11
_atom_site_aniso_U_22
_atom_site_aniso_U_33
_atom_site_aniso_U_23
_atom_site_aniso_U_13
_atom_site_aniso_U_12
O1 0.0356(10) 0.0296(11) 0.0248(9) -0.0081(7) 0.0048(8) 0.0025(8)
O2 0.0676(14) 0.0335(11) 0.0297(11) -0.0024(9) 0.0004(10) -0.0070(10)
O3 0.0390(11) 0.0319(10) 0.0252(10) 0.0043(8) 0.0035(8) -0.0008(8)
C1 0.0229(12) 0.0274(13) 0.0241(13) -0.0022(10) 0.0082(10) -0.0046(10)
C2 0.0331(14) 0.0273(14) 0.035(2) -0.0001(11) 0.0157(12) 0.0007(12)
C3 0.0324(14) 0.0299(15) 0.040(2) 0.0064(12) 0.0135(12) 0.0068(12)
C4 0.0294(14) 0.0357(14) 0.0264(14) 0.0104(12) 0.0075(11) 0.0020(12)
C5 0.0350(15) 0.0349(15) 0.0203(13) 0.0019(11) 0.0062(11) -0.0075(12)
C6 0.0401(15) 0.0336(15) 0.0224(13) -0.0045(11) 0.0086(12) -0.0036(12)
C7 0.0354(14) 0.0257(15) 0.0252(14) -0.0001(10) 0.0098(11) 0.0007(11)
C8 0.0224(12) 0.0257(14) 0.0251(13) 0.0004(10) 0.0069(10) -0.0028(10)
C9 0.0242(12) 0.0321(14) 0.0237(14) 0.0038(10) 0.0083(11) -0.0033(10)
C10 0.0219(11) 0.0270(13) 0.0212(13) 0.0010(9) 0.0090(10) -0.0028(10)
C11 0.0248(12) 0.0247(13) 0.0276(14) 0.0004(10) 0.0102(11) -0.0005(10)
C12 0.0290(13) 0.0252(14) 0.031(2) 0.0005(10) 0.0105(12) 0.0014(10)
C13 0.0276(12) 0.0269(14) 0.0265(13) 0.0003(11) 0.0065(11) 0.0022(11)
C14 0.047(2) 0.048(2) 0.024(2) 0.0073(13) 0.0062(14) 0.0058(15)
C18 0.041(2) 0.038(2) 0.036(2) -0.0161(13) 0.0075(14) 0.0053(14)

loop_
_atom_site_label
_atom_site_type_symbol
_atom_site_fract_x
_atom_site_fract_y
_atom_site_fract_z
_atom_site_U_iso_or_equiv
_atom_site_thermal_displace_type
_atom_site_occupancy
_atom_site_calc_flag
_atom_site_refinement_flags
_atom_site_disorder_group
O1 O 0.2739(3) 0.1626(2) 0.0645(2) 0.0314(5) Uani 1 d . .
O2 O 0.6270(3) -0.1048(3) 0.3576(2) 0.0477(6) Uani 1 d . .
O3 O 0.5419(3) -0.3877(3) 0.3205(2) 0.0339(5) Uani 1 d . .
C1 C 0.1585(3) 0.1795(3) -0.0604(2) 0.0247(5) Uani 1 d . .
C2 C 0.0498(4) 0.3258(4) -0.1091(3) 0.0307(6) Uani 1 d . .
C3 C -0.0650(4) 0.3315(4) -0.2401(3) 0.0338(6) Uani 1 d . .
C4 C -0.0716(4) 0.1934(4) -0.3209(3) 0.0310(6) Uani 1 d . .
C5 C 0.0277(4) -0.1055(3) -0.3561(2) 0.0309(6) Uani 1 d . .
C6 C 0.1295(4) -0.2550(4) -0.3108(2) 0.0326(6) Uani 1 d . .
C7 C 0.2443(4) -0.2674(3) -0.1810(2) 0.0289(6) Uani 1 d . .
C8 C 0.2573(3) -0.1300(3) -0.0956(2) 0.0247(6) Uani 1 d . .
C9 C 0.0370(3) 0.0397(3) -0.2730(2) 0.0266(6) Uani 1 d . .
C10 C 0.1538(3) 0.0303(3) -0.1408(2) 0.0230(5) Uani 1 d . .
C11 C 0.3714(4) -0.1599(3) 0.0369(3) 0.0254(5) Uani 1 d . .
C12 C 0.4638(4) -0.1996(3) 0.1460(3) 0.0282(6) Uani 1 d . .
C13 C 0.5536(4) -0.2218(3) 0.2837(2) 0.0277(6) Uani 1 d . .
C14 C 0.6180(5) -0.4208(4) 0.4581(3) 0.0411(7) Uani 1 d . .
C18 C 0.2880(5) 0.3069(4) 0.1505(3) 0.0399(7) Uani 1 d . .
H2 H 0.0578(58) 0.4211(62) -0.0500(37) 0.078(12) Uiso 1 d . .
H3 H -0.1449(41) 0.4362(44) -0.2694(27) 0.037(7) Uiso 1 d . .
H4 H -0.1562(37) 0.1974(41) -0.4165(27) 0.026(6) Uiso 1 d . .
H5 H -0.0640(41) -0.1006(41) -0.4527(29) 0.039(8) Uiso 1 d . .
H6 H 0.1302(39) -0.3589(44) -0.3649(27) 0.034(7) Uiso 1 d . .
H7 H 0.3155(38) -0.3775(43) -0.1477(25) 0.028(7) Uiso 1 d . .
H14A H 0.5992(70) -0.5654(85) 0.4686(45) 0.114(18) Uiso 1 d . .
H14B H 0.7461(52) -0.4105(47) 0.4911(30) 0.048(9) Uiso 1 d . .
H14C H 0.5536(50) -0.3479(52) 0.5024(35) 0.063(11) Uiso 1 d . .
H18A H 0.3850(54) 0.2725(46) 0.2348(37) 0.053(10) Uiso 1 d . .
H18B H 0.1730(57) 0.3274(51) 0.1667(33) 0.060(10) Uiso 1 d . .
H18C H 0.3404(42) 0.4093(48) 0.1179(29) 0.044(9) Uiso 1 d . .

loop_
_atom_type_symbol
_atom_type_description
_atom_type_scat_dispersion_real
_atom_type_scat_dispersion_imag
_atom_type_scat_source
C C 0.0033 0.0016 'International Tables Vol C Tables 4.2.6.8 and 6.1.1.4'
H H 0.0000 0.0000 'International Tables Vol C Tables 4.2.6.8 and 6.1.1.4'
O O 0.0106 0.0060 'International Tables Vol C Tables 4.2.6.8 and 6.1.1.4'

loop_
_geom_angle_atom_site_label_1
_geom_angle_atom_site_label_2
_geom_angle_atom_site_label_3
_geom_angle
_geom_angle_site_symmetry_1
_geom_angle_site_symmetry_3
_geom_angle_publ_flag
C1 O1 C18 118.2(2) . . ?
C13 O3 C14 115.9(2) . . ?
O1 C1 C2 124.2(2) . . ?
O1 C1 C10 114.9(2) . . ?
C2 C1 C10 121.0(2) . . ?
C1 C2 C3 120.1(2) . . ?
C4 C3 C2 121.0(2) . . ?
C3 C4 C9 120.1(2) . . ?
C6 C5 C9 120.9(2) . . ?
C5 C6 C7 120.3(2) . . ?
C8 C7 C6 121.1(2) . . ?
C7 C8 C11 116.5(2) . . ?
C7 C8 C10 120.0(2) . . ?
C11 C8 C10 123.5(2) . . ?
C5 C9 C10 119.7(2) . . ?
C5 C9 C4 120.3(2) . . ?
C10 C9 C4 120.0(2) . . ?
C9 C10 C1 117.8(2) . . ?
C9 C10 C8 118.1(2) . . ?
C1 C10 C8 124.1(2) . . ?
C12 C11 C8 174.6(3) . . ?
C11 C12 C13 169.0(2) . . ?
O2 C13 O3 123.8(2) . . ?
O2 C13 C12 124.4(2) . . ?
O3 C13 C12 111.8(2) . . ?

loop_
_geom_bond_atom_site_label_1
_geom_bond_atom_site_label_2
_geom_bond_distance
_geom_bond_site_symmetry_2
_geom_bond_publ_flag
O1 C1 1.357(3) . ?
O1 C18 1.426(3) . ?
O2 C13 1.204(3) . ?
O3 C13 1.336(3) . ?
O3 C14 1.443(3) . ?
C1 C2 1.378(4) . ?
C1 C10 1.429(3) . ?
C2 C3 1.405(4) . ?
C3 C4 1.364(4) . ?
C4 C9 1.421(4) . ?
C5 C6 1.367(4) . ?
C5 C9 1.418(4) . ?
C6 C7 1.397(4) . ?
C7 C8 1.384(3) . ?
C8 C11 1.434(3) . ?
C8 C10 1.441(3) . ?
C9 C10 1.421(3) . ?
C11 C12 1.202(4) . ?
C12 C13 1.440(4) . ?

loop_
_cod_related_entry_id
_cod_related_entry_database
_cod_related_entry_code
1 ChemSpider 9945236
